data_7216217
loop_
_publ_author_name
'Liu, Sui-Jun'
'Han, Song-De'
'Jia, Ji-Min'
'Xue, Li'
'Cui, Yu'
'Zhang, Shu-Ming'
'Chang, Ze'

_publ_section_title
;
 Step-by-step synthesis of one Fe6 wheel and two Fe10 clusters derived
 from a multidentate triethanolamine ligand
;
_journal_issue 24
_journal_name_full CrystEngComm
_journal_page_first 5212
_journal_paper_doi 10.1039/c3ce42381f
_journal_volume 16
_journal_year 2014
_chemical_formula_sum 'C36 H90 Fe6 N6 O27'
_chemical_formula_weight 1374.24
_chemical_name_systematic
; 
 ? 
;
_space_group_IT_number 165
_symmetry_cell_setting trigonal
_symmetry_space_group_name_Hall '-P 3 2"c'
_symmetry_space_group_name_H-M 'P -3 c 1'
_atom_sites_solution_hydrogens geom
_atom_sites_solution_primary direct
_atom_sites_solution_secondary difmap
_audit_creation_method SHELXL-97
_cell_angle_alpha 90.00
_cell_angle_beta 90.00
_cell_angle_gamma 120.00
_cell_formula_units_Z 2
_cell_length_a 13.6451(19)
_cell_length_b 13.6451(19)
_cell_length_c 17.203(3)
_cell_measurement_reflns_used 23483
_cell_measurement_temperature 293(2)
_cell_measurement_theta_max 27.6
_cell_measurement_theta_min 3.0
_cell_volume 2773.9(7)
_computing_cell_refinement CrystalClear
_computing_data_collection 'CrystalClear (Rigaku/MSC Inc., 2005)'
_computing_data_reduction CrystalClear
_computing_molecular_graphics 'Bruker SHELXTL'
_computing_publication_material 'Bruker SHELXTL'
_computing_structure_refinement 'SHELXL-97 (Sheldrick, 1997)'
_computing_structure_solution 'SHELXS-97 (Sheldrick, 1990)'
_diffrn_ambient_temperature 293(2)
_diffrn_detector_area_resol_mean 0
_diffrn_measured_fraction_theta_full 0.998
_diffrn_measured_fraction_theta_max 0.998
_diffrn_measurement_device_type SCX-MINI
_diffrn_measurement_method \w
_diffrn_radiation_monochromator graphite
_diffrn_radiation_source 'fine-focus sealed tube'
_diffrn_radiation_type MoK\a
_diffrn_radiation_wavelength 0.71073
_diffrn_reflns_av_R_equivalents 0.0668
_diffrn_reflns_av_sigmaI/netI 0.0265
_diffrn_reflns_limit_h_max 16
_diffrn_reflns_limit_h_min -16
_diffrn_reflns_limit_k_max 16
_diffrn_reflns_limit_k_min -16
_diffrn_reflns_limit_l_max 20
_diffrn_reflns_limit_l_min -20
_diffrn_reflns_number 22296
_diffrn_reflns_theta_full 24.99
_diffrn_reflns_theta_max 24.99
_diffrn_reflns_theta_min 2.99
_diffrn_standards_decay_% 0
_diffrn_standards_interval_count 0
_diffrn_standards_interval_time 0
_diffrn_standards_number 0
_exptl_absorpt_coefficient_mu 1.615
_exptl_absorpt_correction_T_max 0.7382
_exptl_absorpt_correction_T_min 0.6978
_exptl_absorpt_correction_type multi-scan
_exptl_absorpt_process_details CrystalClear
_exptl_crystal_colour yellow
_exptl_crystal_density_diffrn 1.645
_exptl_crystal_density_method 'not measured'
_exptl_crystal_description strip
_exptl_crystal_F_000 1440
_exptl_crystal_size_max 0.24
_exptl_crystal_size_mid 0.22
_exptl_crystal_size_min 0.20
_refine_diff_density_max 0.750
_refine_diff_density_min -0.758
_refine_diff_density_rms 0.094
_refine_ls_extinction_method none
_refine_ls_goodness_of_fit_ref 1.189
_refine_ls_hydrogen_treatment mixed
_refine_ls_matrix_type full
_refine_ls_number_parameters 114
_refine_ls_number_reflns 1638
_refine_ls_number_restraints 0
_refine_ls_restrained_S_all 1.189
_refine_ls_R_factor_all 0.0674
_refine_ls_R_factor_gt 0.0593
_refine_ls_shift/su_max 0.000
_refine_ls_shift/su_mean 0.000
_refine_ls_structure_factor_coef Fsqd
_refine_ls_weighting_details 'calc w=1/[\s^2^(Fo^2^)+(0.0548P)^2^+9.8433P] where P=(Fo^2^+2Fc^2^)/3'
_refine_ls_weighting_scheme calc
_refine_ls_wR_factor_gt 0.1388
_refine_ls_wR_factor_ref 0.1427
_reflns_number_gt 1487
_reflns_number_total 1638
_reflns_threshold_expression >2sigma(I)
_cod_data_source_file c3ce42381f2.cif
_cod_data_source_block 1
_cod_depositor_comments
;
The following automatic conversions were performed:

'_exptl_absorpt_correction_type' value 'Multi-scan' changed to
'multi-scan' according to
/usr/data/users/saulius/crontab/automatic-downloads/rss-feeds/RSC/lib/dictionaries/cif_core.dic
dictionary named 'cif_core.dic' version 2.4.2 from 2011-04-26.

Automatic conversion script
Id: cif_fix_values 2281 2013-09-26 08:29:07Z andrius 
;
_cod_original_cell_volume 2773.9(8)
_cod_database_code 7216217

loop_
_symmetry_equiv_pos_as_xyz
'x, y, z'
'-y, x-y, z'
'-x+y, -x, z'
'y, x, -z+1/2'
'x-y, -y, -z+1/2'
'-x, -x+y, -z+1/2'
'-x, -y, -z'
'y, -x+y, -z'
'x-y, x, -z'
'-y, -x, z-1/2'
'-x+y, y, z-1/2'
'x, x-y, z-1/2'

loop_
_atom_site_label
_atom_site_type_symbol
_atom_site_fract_x
_atom_site_fract_y
_atom_site_fract_z
_atom_site_U_iso_or_equiv
_atom_site_adp_type
_atom_site_occupancy
_atom_site_symmetry_multiplicity
_atom_site_calc_flag
_atom_site_refinement_flags
Fe1 Fe 0.07055(6) 0.26254(6) 0.49667(4) 0.0268(3) Uani 1 1 d .
O3 O 0.2028(3) 0.2756(3) 0.4387(2) 0.0341(8) Uani 1 1 d .
O2 O -0.0477(3) 0.1331(3) 0.43568(18) 0.0313(8) Uani 1 1 d .
O1 O 0.0849(3) 0.3978(3) 0.4511(2) 0.0389(9) Uani 1 1 d .
C2 C 0.1931(5) 0.3393(5) 0.6509(3) 0.0464(15) Uani 1 1 d .
H2A H 0.1865 0.3586 0.7042 0.056 Uiso 1 1 calc R
H2B H 0.2727 0.3786 0.6371 0.056 Uiso 1 1 calc R
C3 C 0.2050(5) 0.4861(5) 0.5617(4) 0.0518(16) Uani 1 1 d .
H3A H 0.2760 0.4914 0.5469 0.062 Uiso 1 1 calc R
H3B H 0.2212 0.5466 0.5982 0.062 Uiso 1 1 calc R
C1 C 0.1456(5) 0.2125(5) 0.6445(3) 0.0452(14) Uani 1 1 d .
H1A H 0.1962 0.1918 0.6697 0.054 Uiso 1 1 calc R
H1B H 0.0727 0.1727 0.6702 0.054 Uiso 1 1 calc R
O1W O 0.0965(6) 0.4800(6) 0.2991(3) 0.101(2) Uani 1 1 d .
C4 C 0.1467(6) 0.4989(5) 0.4898(4) 0.0574(17) Uani 1 1 d .
H4A H 0.0970 0.5271 0.5053 0.069 Uiso 1 1 calc R
H4B H 0.2034 0.5540 0.4550 0.069 Uiso 1 1 calc R
C5 C 0.2601(6) 0.3316(6) 0.3708(4) 0.060(2) Uani 1 1 d .
H5A H 0.2695 0.4069 0.3702 0.072 Uiso 1 1 calc R
H5B H 0.2150 0.2909 0.3260 0.072 Uiso 1 1 calc R
N1 N 0.1313(3) 0.3759(4) 0.5988(3) 0.0329(10) Uani 1 1 d .
O2W O 0.3333 0.6667 0.7636(8) 0.143(5) Uani 1 3 d S
C6 C 0.3716(5) 0.3406(6) 0.3650(4) 0.0526(17) Uani 1 1 d .
H6A H 0.4273 0.4103 0.3899 0.063 Uiso 1 1 calc R
H6B H 0.3920 0.3450 0.3106 0.063 Uiso 1 1 calc R
O3W O 0.0000 0.0000 0.5000 0.065(3) Uani 1 6 d S

loop_
_atom_site_aniso_label
_atom_site_aniso_U_11
_atom_site_aniso_U_22
_atom_site_aniso_U_33
_atom_site_aniso_U_23
_atom_site_aniso_U_13
_atom_site_aniso_U_12
Fe1 0.0238(4) 0.0261(4) 0.0304(4) -0.0025(3) -0.0003(3) 0.0124(3)
O3 0.033(2) 0.043(2) 0.0330(18) 0.0121(16) 0.0091(15) 0.0243(18)
O2 0.0288(19) 0.035(2) 0.0262(17) -0.0051(14) -0.0018(14) 0.0130(16)
O1 0.042(2) 0.030(2) 0.047(2) 0.0017(16) -0.0047(17) 0.0206(18)
C2 0.049(4) 0.056(4) 0.036(3) -0.013(3) -0.011(3) 0.028(3)
C3 0.042(4) 0.033(3) 0.068(4) -0.008(3) -0.005(3) 0.010(3)
C1 0.058(4) 0.064(4) 0.029(3) 0.004(3) 0.006(3) 0.041(3)
O1W 0.143(6) 0.133(6) 0.068(3) -0.006(4) 0.001(4) 0.100(5)
C4 0.056(4) 0.034(3) 0.074(4) -0.001(3) -0.010(4) 0.017(3)
C5 0.059(4) 0.074(5) 0.068(4) 0.046(4) 0.031(3) 0.048(4)
N1 0.026(2) 0.029(2) 0.041(2) -0.0078(18) -0.0033(19) 0.0115(19)
O2W 0.147(8) 0.147(8) 0.135(11) 0.000 0.000 0.074(4)
C6 0.052(4) 0.054(4) 0.059(4) 0.031(3) 0.028(3) 0.031(3)
O3W 0.048(4) 0.048(4) 0.098(9) 0.000 0.000 0.024(2)

loop_
_atom_type_symbol
_atom_type_description
_atom_type_scat_dispersion_real
_atom_type_scat_dispersion_imag
_atom_type_scat_source
C C 0.0033 0.0016 'International Tables Vol C Tables 4.2.6.8 and 6.1.1.4'
H H 0.0000 0.0000 'International Tables Vol C Tables 4.2.6.8 and 6.1.1.4'
N N 0.0061 0.0033 'International Tables Vol C Tables 4.2.6.8 and 6.1.1.4'
O O 0.0106 0.0060 'International Tables Vol C Tables 4.2.6.8 and 6.1.1.4'
Fe Fe 0.3463 0.8444 'International Tables Vol C Tables 4.2.6.8 and 6.1.1.4'

loop_
_geom_angle_atom_site_label_1
_geom_angle_atom_site_label_2
_geom_angle_atom_site_label_3
_geom_angle
_geom_angle_site_symmetry_1
_geom_angle_site_symmetry_3
O1 Fe1 O3 93.28(15) . .
O1 Fe1 O2 106.55(15) . .
O3 Fe1 O2 96.42(14) . .
O1 Fe1 O3 102.92(16) . 9_556
O3 Fe1 O3 163.25(19) . 9_556
O2 Fe1 O3 75.05(13) . 9_556
O1 Fe1 O2 151.06(15) . 8_556
O3 Fe1 O2 74.33(13) . 8_556
O2 Fe1 O2 100.9(2) . 8_556
O3 Fe1 O2 92.87(14) 9_556 8_556
O1 Fe1 N1 80.18(16) . .
O3 Fe1 N1 109.26(15) . .
O2 Fe1 N1 153.20(15) . .
O3 Fe1 N1 78.16(14) 9_556 .
O2 Fe1 N1 79.55(15) 8_556 .
C5 O3 Fe1 134.5(3) . .
C5 O3 Fe1 119.4(3) . 8_556
Fe1 O3 Fe1 106.02(15) . 8_556
C1 O2 Fe1 121.2(3) 9_556 .
C1 O2 Fe1 113.5(3) 9_556 9_556
Fe1 O2 Fe1 104.57(14) . 9_556
C4 O1 Fe1 118.9(4) . .
N1 C2 C1 110.5(5) . .
N1 C3 C4 109.9(5) . .
O2 C1 C2 109.5(4) 8_556 .
O1 C4 C3 111.7(5) . .
O3 C5 C6 112.0(5) . .
C3 N1 C6 111.7(5) . 9_556
C3 N1 C2 113.3(4) . .
C6 N1 C2 113.9(5) 9_556 .
C3 N1 Fe1 101.2(3) . .
C6 N1 Fe1 106.9(3) 9_556 .
C2 N1 Fe1 108.8(3) . .
C5 C6 N1 113.4(5) . 8_556

loop_
_geom_bond_atom_site_label_1
_geom_bond_atom_site_label_2
_geom_bond_distance
_geom_bond_site_symmetry_2
Fe1 O1 1.923(4) .
Fe1 O3 1.990(3) .
Fe1 O2 1.993(3) .
Fe1 O3 2.033(3) 9_556
Fe1 O2 2.068(3) 8_556
Fe1 N1 2.211(4) .
O3 C5 1.401(7) .
O3 Fe1 2.033(3) 8_556
O2 C1 1.429(6) 9_556
O2 Fe1 2.068(3) 9_556
O1 C4 1.376(7) .
C2 N1 1.478(7) .
C2 C1 1.518(9) .
C3 N1 1.472(7) .
C3 C4 1.526(9) .
C1 O2 1.429(6) 8_556
C5 C6 1.467(8) .
N1 C6 1.477(7) 9_556
C6 N1 1.477(7) 8_556
